data_8000142
loop_
_publ_author_name
'Mitsumoto, Kiyotaka'
'Koizumi, Satoshi'
'Shiga, Takuya'
'Nishikawa, Hiroyuki'
'Chi, Yun'
'Oshio, Hiroki'

_publ_section_title
;
 Alkoxo-bridged Cobalt(II) Cube and Its Radical Adduct
;
_journal_issue 9
_journal_name_full 'Chemistry Letters'
_journal_page_first 1154
_journal_paper_doi 10.1246/cl.2007.1154
_journal_volume 36
_journal_year 2007
_chemical_formula_sum 'C32 H36 Co4 F24 N4 O12'
_chemical_formula_weight 1360.37
_space_group_IT_number 114
_symmetry_cell_setting tetragonal
_symmetry_space_group_name_Hall 'P -4 2n'
_symmetry_space_group_name_H-M 'P -4 21 c'
_atom_sites_solution_hydrogens geom
_atom_sites_solution_primary direct
_atom_sites_solution_secondary difmap
_audit_creation_method SHELXL-97
_cell_angle_alpha 90.00
_cell_angle_beta 90.00
_cell_angle_gamma 90.00
_cell_formula_units_Z 2
_cell_length_a 14.197(3)
_cell_length_b 14.197(3)
_cell_length_c 12.052(3)
_cell_measurement_reflns_used 1014
_cell_measurement_temperature 200(2)
_cell_measurement_theta_max 23.2275
_cell_measurement_theta_min 3.208
_cell_volume 2429.1(9)
_computing_cell_refinement 'Bruker SMART'
_computing_data_collection 'Bruker SMART'
_computing_data_reduction 'Bruker SAINT'
_computing_molecular_graphics 'Bruker SHELXTL'
_computing_publication_material 'Bruker SHELXTL'
_computing_structure_refinement 'SHELXL-97 (Sheldrick, 1997)'
_computing_structure_solution 'SHELXS-97 (Sheldrick, 1990)'
_diffrn_ambient_temperature 200(2)
_diffrn_detector_area_resol_mean 8.366
_diffrn_measured_fraction_theta_full 0.997
_diffrn_measured_fraction_theta_max 0.997
_diffrn_measurement_device_type 'CCD area detector'
_diffrn_measurement_method 'phi and omega scans'
_diffrn_radiation_monochromator graphite
_diffrn_radiation_source 'fine-focus sealed tube'
_diffrn_radiation_type MoK\a
_diffrn_radiation_wavelength 0.71073
_diffrn_reflns_av_R_equivalents 0.0191
_diffrn_reflns_av_sigmaI/netI 0.0128
_diffrn_reflns_limit_h_max 15
_diffrn_reflns_limit_h_min -11
_diffrn_reflns_limit_k_max 15
_diffrn_reflns_limit_k_min -15
_diffrn_reflns_limit_l_max 13
_diffrn_reflns_limit_l_min -13
_diffrn_reflns_number 11464
_diffrn_reflns_theta_full 23.26
_diffrn_reflns_theta_max 23.26
_diffrn_reflns_theta_min 2.22
_diffrn_standards_decay_% 0
_diffrn_standards_number 265
_exptl_absorpt_coefficient_mu 1.493
_exptl_absorpt_correction_T_max 0.6629
_exptl_absorpt_correction_T_min 0.6629
_exptl_absorpt_correction_type empirical
_exptl_crystal_colour 'dark red'
_exptl_crystal_density_diffrn 1.860
_exptl_crystal_density_meas 0
_exptl_crystal_density_method 'not measured'
_exptl_crystal_F_000 1352
_exptl_crystal_size_max 0.30
_exptl_crystal_size_mid 0.30
_exptl_crystal_size_min 0.30
_refine_diff_density_max 0.185
_refine_diff_density_min -0.165
_refine_diff_density_rms 0.035
_refine_ls_abs_structure_details 'Flack H D (1983), Acta Cryst. A39, 876-881'
_refine_ls_abs_structure_Flack -0.010(15)
_refine_ls_extinction_coef 0.0026(4)
_refine_ls_extinction_expression Fc^*^=kFc[1+0.001xFc^2^\l^3^/sin(2\q)]^-1/4^
_refine_ls_extinction_method SHELXL
_refine_ls_goodness_of_fit_ref 1.093
_refine_ls_hydrogen_treatment mixed
_refine_ls_matrix_type full
_refine_ls_number_parameters 188
_refine_ls_number_reflns 1745
_refine_ls_number_restraints 0
_refine_ls_restrained_S_all 1.093
_refine_ls_R_factor_all 0.0198
_refine_ls_R_factor_gt 0.0190
_refine_ls_shift/su_max 0.001
_refine_ls_shift/su_mean 0.000
_refine_ls_structure_factor_coef Fsqd
_refine_ls_weighting_details 'calc w=1/[\s^2^(Fo^2^)+(0.0340P)^2^+0.4290P] where P=(Fo^2^+2Fc^2^)/3'
_refine_ls_weighting_scheme calc
_refine_ls_wR_factor_gt 0.0518
_refine_ls_wR_factor_ref 0.0526
_reflns_number_gt 1709
_reflns_number_total 1745
_reflns_threshold_expression >2sigma(I)
_cod_data_source_file 36-1154sup1.cif
_cod_data_source_block '[Co4(heip)4(MeOH)4]'
_cod_depositor_comments
;
The following automatic conversions were performed:

'_symmetry_cell_setting' value 'Tetragonal' changed to 'tetragonal'
according to /home/saulius/struct/CIF-dictionaries/cif_core.dic
dictionary named 'cif_core.dic' version 2.4.2 from 2011-04-26.

Automatic conversion script
Id: cif_fix_values 1891 2012-01-12 08:04:46Z andrius 
;
_cod_original_cell_volume 2429.2(9)
_cod_original_sg_symbol_H-M P-42(1)c
_cod_database_code 8000142

loop_
_symmetry_equiv_pos_as_xyz
'x, y, z'
'-x, -y, z'
'y, -x, -z'
'-y, x, -z'
'-x+1/2, y+1/2, -z+1/2'
'x+1/2, -y+1/2, -z+1/2'
'-y+1/2, -x+1/2, z+1/2'
'y+1/2, x+1/2, z+1/2'

loop_
_atom_site_label
_atom_site_type_symbol
_atom_site_fract_x
_atom_site_fract_y
_atom_site_fract_z
_atom_site_U_iso_or_equiv
_atom_site_adp_type
_atom_site_occupancy
_atom_site_symmetry_multiplicity
_atom_site_calc_flag
_atom_site_refinement_flags
_atom_site_disorder_assembly
_atom_site_disorder_group
H9 H 0.441(2) 0.258(2) 0.000(3) 0.062(11) Uiso 1 1 d . . .
Co1 Co 0.415826(19) 0.422964(19) 0.08552(3) 0.03254(12) Uani 1 1 d . . .
F1 F 0.11368(13) 0.52494(14) 0.1691(2) 0.1004(7) Uani 1 1 d . A .
F2 F 0.09284(14) 0.3874(2) 0.1148(3) 0.1421(12) Uani 1 1 d . A .
F3 F 0.0968(16) 0.442(2) 0.3045(13) 0.086(5) Uani 0.34(6) 1 d P A 1
F3' F 0.0800(8) 0.406(2) 0.272(3) 0.120(7) Uani 0.66(6) 1 d P A 2
F4 F 0.31776(12) 0.31628(12) 0.49657(18) 0.0719(5) Uani 1 1 d . A .
F5 F 0.42212(14) 0.23088(11) 0.41615(15) 0.0772(5) Uani 1 1 d . A .
F6 F 0.45845(12) 0.36529(13) 0.48337(12) 0.0692(5) Uani 1 1 d . A .
O1 O 0.27925(10) 0.44515(11) 0.11123(15) 0.0456(4) Uani 1 1 d . . .
O2 O 0.55865(10) 0.42543(10) 0.08332(13) 0.0320(3) Uani 1 1 d . . .
O3 O 0.40473(13) 0.27227(12) 0.04075(16) 0.0444(4) Uani 1 1 d . . .
N1 N 0.43699(13) 0.38138(13) 0.24705(15) 0.0371(4) Uani 1 1 d . . .
C1 C 0.13150(19) 0.4373(2) 0.1926(3) 0.0688(9) Uani 1 1 d . . .
C2 C 0.23738(16) 0.41882(16) 0.1994(2) 0.0476(6) Uani 1 1 d . A .
C3 C 0.27255(17) 0.38006(17) 0.2932(2) 0.0513(7) Uani 1 1 d . . .
H3 H 0.2285 0.3626 0.3489 0.062 Uiso 1 1 calc R A .
C4 C 0.36971(18) 0.36298(16) 0.3161(2) 0.0410(6) Uani 1 1 d . A .
C5 C 0.39153(19) 0.31902(18) 0.4283(2) 0.0531(6) Uani 1 1 d . . .
C6 C 0.53778(15) 0.37074(17) 0.27152(19) 0.0399(5) Uani 1 1 d . . .
H6A H 0.5478 0.3146 0.3188 0.048 Uiso 1 1 calc R . .
H6B H 0.5608 0.4268 0.3122 0.048 Uiso 1 1 calc R . .
C7 C 0.59211(16) 0.35985(16) 0.16334(19) 0.0379(5) Uani 1 1 d . . .
H7A H 0.6600 0.3707 0.1769 0.045 Uiso 1 1 calc R . .
H7B H 0.5843 0.2950 0.1348 0.045 Uiso 1 1 calc R . .
C8 C 0.3948(2) 0.19147(17) 0.1110(2) 0.0548(7) Uani 1 1 d . . .
H8A H 0.4471 0.1895 0.1640 0.082 Uiso 1 1 calc R . .
H8B H 0.3954 0.1342 0.0656 0.082 Uiso 1 1 calc R . .
H8C H 0.3350 0.1954 0.1514 0.082 Uiso 1 1 calc R . .

loop_
_atom_site_aniso_label
_atom_site_aniso_U_11
_atom_site_aniso_U_22
_atom_site_aniso_U_33
_atom_site_aniso_U_23
_atom_site_aniso_U_13
_atom_site_aniso_U_12
Co1 0.02677(17) 0.03322(18) 0.03763(19) 0.00319(13) -0.00016(12) -0.00174(12)
F1 0.0500(10) 0.0820(13) 0.169(2) 0.0366(13) 0.0227(12) 0.0228(9)
F2 0.0460(11) 0.136(2) 0.245(3) -0.047(2) -0.0345(18) -0.0087(12)
F3 0.029(6) 0.138(10) 0.091(6) 0.006(9) 0.026(4) 0.000(5)
F3' 0.037(3) 0.169(11) 0.153(10) 0.091(9) 0.022(5) -0.001(4)
F4 0.0749(11) 0.0775(11) 0.0635(10) 0.0216(9) 0.0301(9) 0.0049(10)
F5 0.1072(14) 0.0503(9) 0.0740(10) 0.0247(8) 0.0304(11) 0.0219(9)
F6 0.0720(11) 0.0901(12) 0.0455(8) 0.0084(8) 0.0035(8) 0.0029(10)
O1 0.0279(8) 0.0468(9) 0.0620(11) 0.0081(8) 0.0025(8) -0.0004(7)
O2 0.0278(7) 0.0323(7) 0.0358(8) 0.0015(8) 0.0005(6) 0.0003(6)
O3 0.0453(10) 0.0358(9) 0.0521(10) 0.0047(8) 0.0008(9) -0.0028(8)
N1 0.0381(10) 0.0339(10) 0.0394(10) 0.0038(8) 0.0018(9) -0.0022(8)
C1 0.0337(14) 0.067(2) 0.106(2) 0.0240(18) 0.0115(17) -0.0043(14)
C2 0.0322(12) 0.0377(13) 0.0730(17) 0.0067(13) 0.0113(12) -0.0047(10)
C3 0.0419(13) 0.0445(13) 0.0675(18) 0.0128(13) 0.0199(13) -0.0025(11)
C4 0.0473(13) 0.0298(11) 0.0460(14) 0.0048(11) 0.0076(12) -0.0025(11)
C5 0.0606(16) 0.0497(15) 0.0491(15) 0.0126(12) 0.0184(14) 0.0060(13)
C6 0.0388(12) 0.0413(13) 0.0396(12) 0.0065(10) -0.0044(10) -0.0002(10)
C7 0.0325(11) 0.0388(12) 0.0424(12) 0.0058(10) -0.0030(10) 0.0027(10)
C8 0.0641(16) 0.0359(13) 0.0643(16) 0.0089(11) -0.0188(14) -0.0092(12)

loop_
_atom_type_symbol
_atom_type_description
_atom_type_scat_dispersion_real
_atom_type_scat_dispersion_imag
_atom_type_scat_source
C C 0.0033 0.0016 'International Tables Vol C Tables 4.2.6.8 and 6.1.1.4'
H H 0.0000 0.0000 'International Tables Vol C Tables 4.2.6.8 and 6.1.1.4'
N N 0.0061 0.0033 'International Tables Vol C Tables 4.2.6.8 and 6.1.1.4'
O O 0.0106 0.0060 'International Tables Vol C Tables 4.2.6.8 and 6.1.1.4'
F F 0.0171 0.0103 'International Tables Vol C Tables 4.2.6.8 and 6.1.1.4'
Co Co 0.3494 0.9721 'International Tables Vol C Tables 4.2.6.8 and 6.1.1.4'

loop_
_geom_angle_atom_site_label_1
_geom_angle_atom_site_label_2
_geom_angle_atom_site_label_3
_geom_angle
_geom_angle_site_symmetry_1
_geom_angle_site_symmetry_3
O1 Co1 O2 166.93(7) . .
O1 Co1 O2 101.47(7) . 3_565
O2 Co1 O2 85.33(7) . 3_565
O1 Co1 N1 92.31(7) . .
O2 Co1 N1 82.60(7) . .
O2 Co1 N1 164.52(7) 3_565 .
O1 Co1 O2 90.44(6) . 2_665
O2 Co1 O2 79.45(6) . 2_665
O2 Co1 O2 81.48(6) 3_565 2_665
N1 Co1 O2 105.68(7) . 2_665
O1 Co1 O3 96.99(7) . .
O2 Co1 O3 94.86(6) . .
O2 Co1 O3 83.46(7) 3_565 .
N1 Co1 O3 87.92(7) . .
O2 Co1 O3 164.27(7) 2_665 .
C2 O1 Co1 122.59(15) . .
C7 O2 Co1 108.29(12) . .
C7 O2 Co1 125.83(13) . 4_655
Co1 O2 Co1 97.97(7) . 4_655
C7 O2 Co1 125.58(13) . 2_665
Co1 O2 Co1 100.54(6) . 2_665
Co1 O2 Co1 93.23(6) 4_655 2_665
C8 O3 Co1 129.60(17) . .
C4 N1 C6 124.7(2) . .
C4 N1 Co1 124.02(17) . .
C6 N1 Co1 111.22(14) . .
F3' C1 F2 96.2(19) . .
F3' C1 F1 112.5(12) . .
F2 C1 F1 106.4(3) . .
F3' C1 F3 28.6(8) . .
F2 C1 F3 123.9(14) . .
F1 C1 F3 95.4(10) . .
F3' C1 C2 117.5(6) . .
F2 C1 C2 111.2(3) . .
F1 C1 C2 111.6(2) . .
F3 C1 C2 107.1(9) . .
O1 C2 C3 130.1(2) . .
O1 C2 C1 111.3(2) . .
C3 C2 C1 118.5(2) . .
C2 C3 C4 126.0(2) . .
N1 C4 C3 123.7(2) . .
N1 C4 C5 120.3(2) . .
C3 C4 C5 116.0(2) . .
F6 C5 F5 106.6(2) . .
F6 C5 F4 105.5(2) . .
F5 C5 F4 107.3(2) . .
F6 C5 C4 112.7(2) . .
F5 C5 C4 110.7(2) . .
F4 C5 C4 113.6(2) . .
N1 C6 C7 109.39(18) . .
O2 C7 C6 110.18(17) . .

loop_
_geom_bond_atom_site_label_1
_geom_bond_atom_site_label_2
_geom_bond_distance
_geom_bond_site_symmetry_2
Co1 O1 1.9887(16) .
Co1 O2 2.0281(15) .
Co1 O2 2.0561(16) 3_565
Co1 N1 2.0565(19) .
Co1 O2 2.1828(15) 2_665
Co1 O3 2.2120(18) .
F1 C1 1.301(4) .
F2 C1 1.297(4) .
F3 C1 1.437(14) .
F3' C1 1.283(10) .
F4 C5 1.333(3) .
F5 C5 1.332(3) .
F6 C5 1.332(3) .
O1 C2 1.274(3) .
O2 C7 1.422(3) .
O2 Co1 2.0561(16) 4_655
O2 Co1 2.1828(15) 2_665
O3 C8 1.432(3) .
N1 C4 1.294(3) .
N1 C6 1.469(3) .
C1 C2 1.528(4) .
C2 C3 1.353(4) .
C3 C4 1.428(4) .
C4 C5 1.521(4) .
C6 C7 1.523(3) .
